data_2200048
loop_
_publ_author_name
'Aubauer, Christoph'
'Klap\"otke, Thomas M. '
'Mayer, Peter'

_publ_section_title
;
 1,1,1,2,2-Pentaiododiphosphanium tetraiodogallate(III)
;
_journal_issue 1
_journal_name_full 'Acta Crystallographica Section E'
_journal_page_first i1
_journal_page_last i2
_journal_paper_doi 10.1107/S1600536800018419
_journal_volume 57
_journal_year 2001
_chemical_formula_iupac '(P2 I5) [Ga I4]'
_chemical_formula_moiety 'P2 I5 1+, Ga I4 1-'
_chemical_formula_sum 'Ga I9 P2'
_chemical_formula_weight 1273.811
_chemical_name_common 'P2 I5 GaI4'
_chemical_name_systematic
;
1,1,1,2,2-Pentaiododiphosphanium tetraiodogallate(III)
;
_space_group_IT_number 61
_symmetry_cell_setting orthorhombic
_symmetry_space_group_name_Hall '-P 2ac 2ab'
_symmetry_space_group_name_H-M 'P b c a'
_audit_creation_method 'form98_1/compatible with shelxl97-2'
_cell_angle_alpha 90
_cell_angle_beta 90
_cell_angle_gamma 90
_cell_formula_units_Z 8
_cell_length_a 10.7960(5)
_cell_length_b 18.1687(8)
_cell_length_c 20.1886(10)
_cell_measurement_reflns_used 5000
_cell_measurement_temperature 200(3)
_cell_measurement_theta_max 24.0
_cell_measurement_theta_min 2.4
_cell_volume 3960.0(3)
_computing_cell_refinement 'IPDS Software Manual'
_computing_data_collection 'IPDS Software Manual (Stoe, 1997)'
_computing_data_reduction 'IPDS Software Manual'
_computing_molecular_graphics
;
ORTEP-3 (Farrugia, 1997). SCHAKAL (Keller, 1995) and
DIAMOND (Bergerhoff, 1996)
;
_computing_publication_material 'PLATON (Spek, 1990)'
_computing_structure_refinement 'SHELXL97 (Sheldrick, 1997)'
_computing_structure_solution 'SIR97 (Cascarano et al., 1996)'
_diffrn_ambient_temperature 200(3)
_diffrn_measured_fraction_theta_full .993
_diffrn_measured_fraction_theta_max .993
_diffrn_measurement_device 'image-plate area-detector'
_diffrn_measurement_device_type 'Stoe IPDS'
_diffrn_measurement_method 'area detection'
_diffrn_radiation_monochromator graphite
_diffrn_radiation_source 'fine-focus sealed tube'
_diffrn_radiation_type MoK\a
_diffrn_radiation_wavelength .71073
_diffrn_reflns_av_R_equivalents .0966
_diffrn_reflns_av_sigmaI/netI .0583
_diffrn_reflns_limit_h_max 12
_diffrn_reflns_limit_h_min -12
_diffrn_reflns_limit_k_max 20
_diffrn_reflns_limit_k_min -16
_diffrn_reflns_limit_l_max 23
_diffrn_reflns_limit_l_min -19
_diffrn_reflns_number 10907
_diffrn_reflns_theta_full 24.00
_diffrn_reflns_theta_max 24.00
_diffrn_reflns_theta_min 2.42
_exptl_absorpt_coefficient_mu 15.554
_exptl_absorpt_correction_T_max .395
_exptl_absorpt_correction_T_min .194
_exptl_absorpt_correction_type numerical
_exptl_absorpt_process_details
;
crystal faces optimized with Stoe XSHAPE (Stoe, 1997)
then a numerical absorption correction with XRED
(revision 1.09; Stoe, 1997)
;
_exptl_crystal_colour red
_exptl_crystal_density_diffrn 4.2732(3)
_exptl_crystal_density_method 'not measured'
_exptl_crystal_description irregular
_exptl_crystal_F_000 4304
_exptl_crystal_size_max .19
_exptl_crystal_size_mid .12
_exptl_crystal_size_min .10
_refine_diff_density_max '1.384 (0.82 \%A from I3)'
_refine_diff_density_min '-1.230 (0.90 \%A from I3)'
_refine_ls_extinction_method none
_refine_ls_goodness_of_fit_ref .963
_refine_ls_hydrogen_treatment none
_refine_ls_matrix_type full
_refine_ls_number_parameters 109
_refine_ls_number_reflns 3094
_refine_ls_number_restraints 0
_refine_ls_restrained_S_all .963
_refine_ls_R_factor_all .036
_refine_ls_R_factor_gt .027
_refine_ls_shift/su_max .001
_refine_ls_shift/su_mean .000
_refine_ls_structure_factor_coef Fsqd
_refine_ls_weighting_details 'calc w = 1/[\s^2^(Fo^2^)+(0.0350P)^2^] where P = (Fo^2^+2Fc^2^)/3'
_refine_ls_weighting_scheme calc
_refine_ls_wR_factor_ref .076
_reflns_number_gt 2570
_reflns_number_total 3094
_reflns_threshold_expression I>2\s(I)
_cod_data_source_file na6005.cif
_cod_data_source_block I
_cod_database_code 2200048
_cod_database_fobs_code 2200048

loop_
_symmetry_equiv_pos_as_xyz
'x, y, z'
'-x+1/2, -y, z+1/2'
'x+1/2, -y+1/2, -z'
'-x, y+1/2, -z+1/2'
'-x, -y, -z'
'x-1/2, y, -z-1/2'
'-x-1/2, y-1/2, z'
'x, -y-1/2, z-1/2'

loop_
_atom_site_label
_atom_site_fract_x
_atom_site_fract_y
_atom_site_fract_z
_atom_site_U_iso_or_equiv
_atom_site_adp_type
_atom_site_calc_flag
_atom_site_refinement_flags
_atom_site_occupancy
_atom_site_disorder_assembly
_atom_site_disorder_group
_atom_site_type_symbol
Ga .13672(8) .21858(5) .11901(4) .0215(2) Uani d . 1 . . Ga
I6 -.00354(5) .20184(3) .21770(3) .03203(16) Uani d . 1 . . I
I7 .29375(5) .11255(3) .10729(3) .02884(16) Uani d . 1 . . I
I8 .01101(6) .22888(3) .01348(3) .03364(16) Uani d . 1 . . I
I9 .26802(5) .33435(3) .13418(3) .02882(16) Uani d . 1 . . I
P1 .8024(2) .49494(11) .12882(11) .0224(5) Uani d . 1 . . P
P2 .6664(2) .42147(12) .07874(11) .0239(5) Uani d . 1 . . P
I1 .75379(5) .53586(3) .23890(3) .03010(16) Uani d . 1 . . I
I2 .99534(5) .42794(3) .13111(3) .03039(16) Uani d . 1 . . I
I3 .82519(6) .60032(4) .05889(4) .0455(2) Uani d . 1 . . I
I4 .65420(6) .33280(3) .16800(3) .03460(17) Uani d . 1 . . I
I5 .48824(5) .50114(3) .09895(3) .03056(16) Uani d . 1 . . I

loop_
_atom_site_aniso_label
_atom_site_aniso_U_11
_atom_site_aniso_U_22
_atom_site_aniso_U_33
_atom_site_aniso_U_12
_atom_site_aniso_U_13
_atom_site_aniso_U_23
Ga .0243(5) .0210(4) .0193(5) .0012(4) .0003(4) .0014(4)
I6 .0364(3) .0306(3) .0291(3) -.0061(3) .0121(3) -.0023(3)
I7 .0291(3) .0288(3) .0286(3) .0093(2) .0024(2) .0051(3)
I8 .0420(4) .0345(3) .0245(3) .0055(3) -.0107(3) .0008(3)
I9 .0227(3) .0270(3) .0368(3) -.0035(2) .0042(3) -.0007(3)
P1 .0243(11) .0216(11) .0213(11) -.0011(8) .0014(9) .0023(10)
P2 .0293(11) .0270(11) .0154(10) -.0014(9) -.0003(9) -.0029(10)
I1 .0358(3) .0307(3) .0238(3) .0023(2) -.0058(3) -.0072(3)
I2 .0254(3) .0246(3) .0412(4) .0018(2) .0021(3) -.0007(3)
I3 .0445(4) .0377(4) .0543(5) .0032(3) .0106(3) .0234(3)
I4 .0455(4) .0274(3) .0309(3) -.0066(3) -.0070(3) .0077(3)
I5 .0276(3) .0322(3) .0319(3) .0000(2) -.0019(2) .0023(3)

loop_
_atom_type_symbol
_atom_type_description
_atom_type_scat_dispersion_real
_atom_type_scat_dispersion_imag
_atom_type_scat_source
P P .1023 .0942 'International Tables Vol C Tables 4.2.6.8 and 6.1.1.4'
Ga Ga .2307 1.6083 'International Tables Vol C Tables 4.2.6.8 and 6.1.1.4'
I I -.4742 1.8119 'International Tables Vol C Tables 4.2.6.8 and 6.1.1.4'

loop_
_geom_angle_atom_site_label_1
_geom_angle_atom_site_label_2
_geom_angle_atom_site_label_3
_geom_angle
_geom_angle_publ_flag
I6 Ga I8 110.60(4) yes
I6 Ga I9 109.75(4) yes
I8 Ga I9 109.71(4) yes
I6 Ga I7 112.18(4) yes
I8 Ga I7 109.30(4) yes
I9 Ga I7 105.15(4) yes
P2 P1 I3 106.25(11) yes
P2 P1 I1 117.50(11) yes
I3 P1 I1 108.72(8) yes
P2 P1 I2 105.98(10) yes
I3 P1 I2 109.04(9) yes
I1 P1 I2 109.09(9) yes
P1 P2 I4 95.56(10) yes
P1 P2 I5 95.05(10) yes
I4 P2 I5 103.13(9) yes

loop_
_geom_bond_atom_site_label_1
_geom_bond_atom_site_label_2
_geom_bond_site_symmetry_2
_geom_bond_distance
_geom_bond_publ_flag
Ga I6 . 2.5210(10) yes
Ga I8 . 2.5330(10) yes
Ga I9 . 2.5549(10) yes
Ga I7 . 2.5771(10) yes
P1 P2 . 2.227(3) yes
P1 I3 . 2.391(2) yes
P1 I1 . 2.401(2) yes
P1 I2 . 2.413(2) yes
P2 I4 . 2.421(2) yes
P2 I5 . 2.442(2) yes

loop_
_geom_contact_atom_site_label_1
_geom_contact_atom_site_label_2
_geom_contact_distance
_geom_contact_site_symmetry_2
_geom_contact_publ_flag
I1 I7 3.4420(9) 4_655 yes
I2 I9 3.4002(8) 1_655 yes
I4 I6 3.7264(8) 6_656 yes
I5 I7 3.6598(8) 7_665 yes

loop_
_geom_torsion_atom_site_label_1
_geom_torsion_atom_site_label_2
_geom_torsion_atom_site_label_3
_geom_torsion_atom_site_label_4
_geom_torsion
_geom_torsion_publ_flag
I3 P1 P2 I4 -174.24(8) no
I1 P1 P2 I4 -52.33(12) no
I2 P1 P2 I4 69.85(10) no
I3 P1 P2 I5 -70.48(10) no
I1 P1 P2 I5 51.43(12) no
I2 P1 P2 I5 173.61(8) no
